data_6000032
loop_
_publ_author_name
'Riou, D.'
'Serre, C.'
'Provost, J.'
'Ferey, G.'

_publ_section_title
;
 Hybrid open frameworks. Hydrothermal synthesis, structure determinations,
 and magnetic behavior of ((VO)-O-IV)(2)(H2O){O3P-(CH2)(3)-PO3}.2H(2)O: a
 new vanado-alkyldiphosphonate closely related to VO(HPO4).0.5H(2)O
;
_journal_name_full 'Journal of Solid State Chemistry'
_journal_page_first 238
_journal_page_last 242
_journal_paper_doi 10.1006/jssc.2000.8947
_journal_volume 155
_journal_year 2000
_chemical_formula_sum 'C3 H12 O19 P4 V2'
_space_group_crystal_system orthorhombic
_space_group_IT_number 71
_space_group_name_Hall '-I 2 2'
_space_group_name_H-M_alt 'I m m m'
_symmetry_space_group_name_Hall '-I 2 2'
_symmetry_space_group_name_H-M 'I m m m'
_cell_angle_alpha 90.000
_cell_angle_beta 90.000
_cell_angle_gamma 90.000
_cell_formula_units_Z 4
_cell_length_a 16.8210(5)
_cell_length_b 9.3790(3)
_cell_length_c 7.4568(2)
_cell_volume 1176.4(1)
_cod_database_code 6000032

loop_
_symmetry_equiv_pos_as_xyz
x,y,z
-x,-y,z
x,-y,-z
-x,y,-z
-x,-y,-z
x,y,-z
-x,y,z
x,-y,z
x+1/2,y+1/2,z+1/2
-x+1/2,-y+1/2,z+1/2
x+1/2,-y+1/2,-z+1/2
-x+1/2,y+1/2,-z+1/2
-x+1/2,-y+1/2,-z+1/2
x+1/2,y+1/2,-z+1/2
-x+1/2,y+1/2,z+1/2
x+1/2,-y+1/2,z+1/2

loop_
_atom_site_type_symbol
_atom_site_label
_atom_site_fract_x
_atom_site_fract_y
_atom_site_fract_z
V V 0.2439(2) 0 0.2929(4)
P P 0.3296(3) 0.2669(6) 0.5
O O(1) 0.2680(6) 0.1431(11) 0.5
O O(2) 0.3307(6) 0 0.2072(13)
O O(3) 0.3150(4) 0.3543(7) 0.6681(10)
O O(4)w 0.1374(7) 0 0.5
O Ow 0.0831(4) 0.2650(11) 0.5
C C(1) 0.5 0.2888(24) 0.5
C C(2) 0.4289(7) 0.1838(15) 0.5
